data_4102600
loop_
_publ_author_name
'Paresma R. Patel'
'Dale L. Boger'

_publ_section_title
;
 Intramolecular [1 + 2] and [3 + 2] Cycloaddition Reactions of
 Cyclopropenone Ketals
;
_journal_name_full 'Journal of the American Chemical Society'
_journal_page_first 8527
_journal_page_last 8529
_journal_paper_doi 10.1021/ja103933n
_journal_volume 132
_journal_year 2010
_chemical_formula_sum 'C18 H20 O3'
_chemical_formula_weight 284.34
_chemical_name_systematic
; 
 ? 
;
_space_group_IT_number 14
_symmetry_cell_setting monoclinic
_symmetry_space_group_name_Hall '-P 2ybc'
_symmetry_space_group_name_H-M 'P 1 21/c 1'
_atom_sites_solution_hydrogens geom
_atom_sites_solution_primary direct
_atom_sites_solution_secondary difmap
_audit_creation_method SHELXL-97
_cell_angle_alpha 90.00
_cell_angle_beta 99.85(3)
_cell_angle_gamma 90.00
_cell_formula_units_Z 4
_cell_length_a 8.8196(18)
_cell_length_b 11.018(2)
_cell_length_c 15.998(3)
_cell_measurement_reflns_used 2332
_cell_measurement_temperature 296(2)
_cell_measurement_theta_max 22.37
_cell_measurement_theta_min 2.34
_cell_volume 1531.7(5)
_computing_cell_refinement 'Bruker SAINT+'
_computing_data_collection 'Bruker SMART'
_computing_data_reduction 'Bruker SAINT+'
_computing_molecular_graphics 'Bruker SHELXTL'
_computing_publication_material 'Bruker SHELXTL'
_computing_structure_refinement 'SHELXL-97 (Sheldrick, 1997)'
_computing_structure_solution 'SHELXS-97 (Sheldrick, 1997)'
_diffrn_ambient_temperature 296(2)
_diffrn_measured_fraction_theta_full 1.000
_diffrn_measured_fraction_theta_max 1.000
_diffrn_measurement_device_type 'CCD area detector'
_diffrn_measurement_method 'phi and omega scans'
_diffrn_radiation_monochromator graphite
_diffrn_radiation_source 'fine-focus sealed tube'
_diffrn_radiation_type MoK\a
_diffrn_radiation_wavelength 0.71073
_diffrn_reflns_av_R_equivalents 0.0422
_diffrn_reflns_av_sigmaI/netI 0.0378
_diffrn_reflns_limit_h_max 10
_diffrn_reflns_limit_h_min -10
_diffrn_reflns_limit_k_max 13
_diffrn_reflns_limit_k_min -12
_diffrn_reflns_limit_l_max 19
_diffrn_reflns_limit_l_min -19
_diffrn_reflns_number 10975
_diffrn_reflns_theta_full 25.00
_diffrn_reflns_theta_max 25.00
_diffrn_reflns_theta_min 2.26
_diffrn_standards_decay_% 1
_exptl_absorpt_coefficient_mu 0.083
_exptl_absorpt_correction_T_max 0.9959
_exptl_absorpt_correction_T_min 0.9853
_exptl_absorpt_correction_type multi-scan
_exptl_absorpt_process_details 'SADABS (Sheldrick, 1999)'
_exptl_crystal_colour Colorless
_exptl_crystal_density_diffrn 1.233
_exptl_crystal_density_meas 0
_exptl_crystal_density_method 'not measured'
_exptl_crystal_description Parallalepiped
_exptl_crystal_F_000 608
_exptl_crystal_size_max 0.18
_exptl_crystal_size_mid 0.13
_exptl_crystal_size_min 0.05
_refine_diff_density_max 0.149
_refine_diff_density_min -0.139
_refine_diff_density_rms 0.029
_refine_ls_extinction_method none
_refine_ls_goodness_of_fit_ref 1.015
_refine_ls_hydrogen_treatment constr
_refine_ls_matrix_type full
_refine_ls_number_parameters 192
_refine_ls_number_reflns 2695
_refine_ls_number_restraints 0
_refine_ls_restrained_S_all 1.015
_refine_ls_R_factor_all 0.0890
_refine_ls_R_factor_gt 0.0490
_refine_ls_shift/su_max 0.003
_refine_ls_shift/su_mean 0.000
_refine_ls_structure_factor_coef Fsqd
_refine_ls_weighting_details 'calc w=1/[\s^2^(Fo^2^)+(0.0400P)^2^+0.3000P] where P=(Fo^2^+2Fc^2^)/3'
_refine_ls_weighting_scheme calc
_refine_ls_wR_factor_gt 0.0968
_refine_ls_wR_factor_ref 0.1118
_reflns_number_gt 1681
_reflns_number_total 2695
_reflns_threshold_expression >2sigma(I)
_cod_data_source_file ja103933n_si_004.cif
_cod_data_source_block ptlp
_cod_database_code 4102600

loop_
_symmetry_equiv_pos_as_xyz
'x, y, z'
'-x, y+1/2, -z+1/2'
'-x, -y, -z'
'x, -y-1/2, z-1/2'

loop_
_atom_site_label
_atom_site_type_symbol
_atom_site_fract_x
_atom_site_fract_y
_atom_site_fract_z
_atom_site_U_iso_or_equiv
_atom_site_adp_type
_atom_site_occupancy
_atom_site_symmetry_multiplicity
_atom_site_calc_flag
_atom_site_refinement_flags
O1 O 0.36082(16) 0.41036(14) 0.03440(8) 0.0563(4) Uani 1 1 d .
O2 O 0.15773(17) 0.38267(14) 0.10710(9) 0.0598(4) Uani 1 1 d .
O3 O 0.1443(2) 0.45103(17) -0.16172(11) 0.0838(6) Uani 1 1 d .
C1 C 0.2420(2) 0.1389(2) -0.01059(13) 0.0509(6) Uani 1 1 d .
C2 C 0.2839(3) 0.2024(2) 0.05945(14) 0.0581(6) Uani 1 1 d .
H2 H 0.3352 0.1708 0.1104 0.070 Uiso 1 1 calc R
C3 C 0.2368(2) 0.3334(2) 0.04528(13) 0.0511(6) Uani 1 1 d .
C4 C 0.1234(2) 0.3304(2) -0.04003(13) 0.0513(6) Uani 1 1 d .
H4 H 0.0193 0.3224 -0.0269 0.062 Uiso 1 1 calc R
C5 C 0.1599(2) 0.2141(2) -0.08292(13) 0.0522(6) Uani 1 1 d .
H5 H 0.2315 0.2324 -0.1218 0.063 Uiso 1 1 calc R
C6 C 0.0355(3) 0.1261(2) -0.12710(14) 0.0601(6) Uani 1 1 d .
H6A H -0.0592 0.1338 -0.1043 0.072 Uiso 1 1 calc R
H6B H 0.0139 0.1399 -0.1879 0.072 Uiso 1 1 calc R
C7 C 0.1103(2) 0.0029(2) -0.10619(13) 0.0530(6) Uani 1 1 d .
C8 C 0.2297(3) 0.0118(2) -0.03708(13) 0.0524(6) Uani 1 1 d .
C9 C 0.3127(3) -0.0901(2) -0.00617(15) 0.0640(7) Uani 1 1 d .
H9 H 0.3916 -0.0844 0.0404 0.077 Uiso 1 1 calc R
C10 C 0.2765(3) -0.2000(2) -0.04562(15) 0.0668(7) Uani 1 1 d .
H10 H 0.3319 -0.2690 -0.0257 0.080 Uiso 1 1 calc R
C11 C 0.1591(3) -0.2088(2) -0.11410(16) 0.0709(7) Uani 1 1 d .
H11 H 0.1368 -0.2836 -0.1403 0.085 Uiso 1 1 calc R
C12 C 0.0742(3) -0.1083(2) -0.14440(15) 0.0677(7) Uani 1 1 d .
H12 H -0.0063 -0.1152 -0.1900 0.081 Uiso 1 1 calc R
C13 C 0.4675(3) 0.4286(2) 0.11178(14) 0.0643(7) Uani 1 1 d .
H13A H 0.5493 0.4822 0.1011 0.077 Uiso 1 1 calc R
H13B H 0.5134 0.3514 0.1313 0.077 Uiso 1 1 calc R
C14 C 0.3892(3) 0.4831(2) 0.18042(14) 0.0612(7) Uani 1 1 d .
C15 C 0.2535(3) 0.4024(2) 0.18737(14) 0.0666(7) Uani 1 1 d .
H15A H 0.2908 0.3248 0.2112 0.080 Uiso 1 1 calc R
H15B H 0.1929 0.4393 0.2258 0.080 Uiso 1 1 calc R
C16 C 0.5015(3) 0.4823(3) 0.26445(16) 0.0946(10) Uani 1 1 d .
H16A H 0.4518 0.5152 0.3084 0.114 Uiso 1 1 calc R
H16B H 0.5898 0.5308 0.2592 0.114 Uiso 1 1 calc R
H16C H 0.5334 0.4005 0.2786 0.114 Uiso 1 1 calc R
C17 C 0.3357(4) 0.6118(2) 0.15741(18) 0.0888(9) Uani 1 1 d .
H17A H 0.2651 0.6111 0.1046 0.107 Uiso 1 1 calc R
H17B H 0.4230 0.6614 0.1519 0.107 Uiso 1 1 calc R
H17C H 0.2854 0.6442 0.2012 0.107 Uiso 1 1 calc R
C18 C 0.1284(3) 0.4447(2) -0.08911(16) 0.0644(7) Uani 1 1 d .
H18 H 0.1184 0.5173 -0.0609 0.077 Uiso 1 1 calc R

loop_
_atom_site_aniso_label
_atom_site_aniso_U_11
_atom_site_aniso_U_22
_atom_site_aniso_U_33
_atom_site_aniso_U_23
_atom_site_aniso_U_13
_atom_site_aniso_U_12
O1 0.0529(9) 0.0734(11) 0.0424(9) -0.0027(7) 0.0073(7) -0.0064(8)
O2 0.0599(10) 0.0732(12) 0.0484(9) -0.0075(8) 0.0152(8) 0.0004(8)
O3 0.1093(15) 0.0859(14) 0.0524(11) 0.0116(10) 0.0035(10) -0.0054(11)
C1 0.0473(12) 0.0582(15) 0.0455(13) -0.0018(11) 0.0035(10) 0.0013(11)
C2 0.0629(15) 0.0605(16) 0.0468(14) 0.0011(12) -0.0023(11) 0.0058(12)
C3 0.0507(13) 0.0587(16) 0.0438(13) -0.0031(11) 0.0077(11) -0.0004(12)
C4 0.0468(13) 0.0579(16) 0.0484(13) 0.0019(11) 0.0055(10) 0.0039(11)
C5 0.0513(13) 0.0623(15) 0.0423(12) -0.0032(11) 0.0054(10) 0.0038(12)
C6 0.0554(14) 0.0719(17) 0.0504(14) -0.0030(12) 0.0015(11) -0.0002(12)
C7 0.0551(14) 0.0596(16) 0.0454(13) 0.0000(11) 0.0119(11) -0.0070(12)
C8 0.0538(13) 0.0582(16) 0.0464(13) 0.0010(11) 0.0120(11) -0.0001(12)
C9 0.0721(16) 0.0669(18) 0.0515(14) 0.0007(13) 0.0063(12) 0.0062(14)
C10 0.0877(19) 0.0561(17) 0.0592(16) 0.0011(13) 0.0203(14) 0.0058(14)
C11 0.093(2) 0.0586(18) 0.0644(17) -0.0035(13) 0.0214(15) -0.0145(15)
C12 0.0721(17) 0.0688(19) 0.0601(16) -0.0041(13) 0.0058(13) -0.0162(14)
C13 0.0558(14) 0.0810(18) 0.0533(15) -0.0095(13) 0.0010(12) -0.0091(13)
C14 0.0721(16) 0.0652(17) 0.0444(13) -0.0079(12) 0.0049(12) -0.0029(13)
C15 0.0845(18) 0.0751(18) 0.0417(14) -0.0052(12) 0.0152(13) -0.0047(14)
C16 0.109(2) 0.111(3) 0.0575(17) -0.0179(16) -0.0047(16) -0.0118(19)
C17 0.116(2) 0.069(2) 0.082(2) -0.0068(15) 0.0155(18) -0.0037(17)
C18 0.0595(15) 0.0698(18) 0.0588(17) -0.0015(14) -0.0048(13) 0.0081(13)

loop_
_atom_type_symbol
_atom_type_description
_atom_type_scat_dispersion_real
_atom_type_scat_dispersion_imag
_atom_type_scat_source
C C 0.0033 0.0016 'International Tables Vol C Tables 4.2.6.8 and 6.1.1.4'
H H 0.0000 0.0000 'International Tables Vol C Tables 4.2.6.8 and 6.1.1.4'
O O 0.0106 0.0060 'International Tables Vol C Tables 4.2.6.8 and 6.1.1.4'

loop_
_geom_angle_atom_site_label_1
_geom_angle_atom_site_label_2
_geom_angle_atom_site_label_3
_geom_angle
C3 O1 C13 112.54(16)
C3 O2 C15 113.65(17)
C2 C1 C8 138.6(2)
C2 C1 C5 112.9(2)
C8 C1 C5 107.61(18)
C1 C2 C3 110.48(19)
O2 C3 O1 109.85(17)
O2 C3 C2 114.75(18)
O1 C3 C2 113.11(18)
O2 C3 C4 107.68(17)
O1 C3 C4 107.47(17)
C2 C3 C4 103.39(17)
C18 C4 C5 116.69(19)
C18 C4 C3 111.93(19)
C5 C4 C3 105.22(17)
C1 C5 C4 103.25(17)
C1 C5 C6 102.57(18)
C4 C5 C6 123.36(18)
C7 C6 C5 102.24(17)
C12 C7 C8 119.9(2)
C12 C7 C6 129.4(2)
C8 C7 C6 110.6(2)
C9 C8 C7 120.5(2)
C9 C8 C1 131.6(2)
C7 C8 C1 107.8(2)
C10 C9 C8 118.8(2)
C11 C10 C9 120.7(2)
C12 C11 C10 120.9(2)
C11 C12 C7 119.1(2)
O1 C13 C14 111.55(18)
C15 C14 C13 106.52(19)
C15 C14 C17 110.5(2)
C13 C14 C17 110.8(2)
C15 C14 C16 109.5(2)
C13 C14 C16 109.1(2)
C17 C14 C16 110.2(2)
O2 C15 C14 112.18(19)
O3 C18 C4 125.5(2)

loop_
_geom_bond_atom_site_label_1
_geom_bond_atom_site_label_2
_geom_bond_distance
O1 C3 1.418(3)
O1 C13 1.435(2)
O2 C3 1.412(2)
O2 C15 1.428(3)
O3 C18 1.196(3)
C1 C2 1.319(3)
C1 C8 1.461(3)
C1 C5 1.504(3)
C2 C3 1.508(3)
C3 C4 1.548(3)
C4 C18 1.489(3)
C4 C5 1.513(3)
C5 C6 1.542(3)
C6 C7 1.521(3)
C7 C12 1.382(3)
C7 C8 1.394(3)
C8 C9 1.385(3)
C9 C10 1.377(3)
C10 C11 1.376(3)
C11 C12 1.377(3)
C13 C14 1.518(3)
C14 C15 1.510(3)
C14 C17 1.520(3)
C14 C16 1.527(3)

loop_
_geom_torsion_atom_site_label_1
_geom_torsion_atom_site_label_2
_geom_torsion_atom_site_label_3
_geom_torsion_atom_site_label_4
_geom_torsion
C8 C1 C2 C3 -168.1(3)
C5 C1 C2 C3 -0.4(3)
C15 O2 C3 O1 -57.2(2)
C15 O2 C3 C2 71.6(2)
C15 O2 C3 C4 -173.95(18)
C13 O1 C3 O2 58.1(2)
C13 O1 C3 C2 -71.5(2)
C13 O1 C3 C4 175.02(17)
C1 C2 C3 O2 130.5(2)
C1 C2 C3 O1 -102.4(2)
C1 C2 C3 C4 13.5(2)
O2 C3 C4 C18 89.6(2)
O1 C3 C4 C18 -28.7(2)
C2 C3 C4 C18 -148.59(19)
O2 C3 C4 C5 -142.75(18)
O1 C3 C4 C5 99.0(2)
C2 C3 C4 C5 -20.9(2)
C2 C1 C5 C4 -13.2(3)
C8 C1 C5 C4 158.28(18)
C2 C1 C5 C6 -142.4(2)
C8 C1 C5 C6 29.1(2)
C18 C4 C5 C1 145.27(19)
C3 C4 C5 C1 20.5(2)
C18 C4 C5 C6 -99.7(3)
C3 C4 C5 C6 135.5(2)
C1 C5 C6 C7 -28.2(2)
C4 C5 C6 C7 -143.6(2)
C5 C6 C7 C12 -161.9(2)
C5 C6 C7 C8 19.1(2)
C12 C7 C8 C9 0.0(3)
C6 C7 C8 C9 179.1(2)
C12 C7 C8 C1 179.6(2)
C6 C7 C8 C1 -1.3(3)
C2 C1 C8 C9 -30.3(5)
C5 C1 C8 C9 161.6(2)
C2 C1 C8 C7 150.1(3)
C5 C1 C8 C7 -18.0(2)
C7 C8 C9 C10 0.8(3)
C1 C8 C9 C10 -178.8(2)
C8 C9 C10 C11 -0.5(4)
C9 C10 C11 C12 -0.6(4)
C10 C11 C12 C7 1.3(4)
C8 C7 C12 C11 -1.0(3)
C6 C7 C12 C11 -179.9(2)
C3 O1 C13 C14 -58.5(3)
O1 C13 C14 C15 53.2(3)
O1 C13 C14 C17 -67.0(3)
O1 C13 C14 C16 171.4(2)
C3 O2 C15 C14 56.4(3)
C13 C14 C15 O2 -52.0(3)
C17 C14 C15 O2 68.4(3)
C16 C14 C15 O2 -170.0(2)
C5 C4 C18 O3 7.5(3)
C3 C4 C18 O3 128.8(2)
